data_1521731
loop_
_publ_author_name
'Pelloquin, D.'
'Michel, C.'
'Maignan, A.'
'Hervieu, M.'
'Raveau, B.'

_publ_section_title
;
 Two new Sr-rich layered manganites with a 1:1 Bi-Sr ordering: 1201 Bi0.4
 Sr2.6 Mn O5-d and 2201 Bi0.9 Sr3.1 Mn O6-d
;
_journal_name_full 'Journal of Solid State Chemistry'
_journal_page_first 210
_journal_page_last 219
_journal_volume 151
_journal_year 2000
_chemical_formula_sum 'Bi0.415 Mn O4.825 Sr2.585'
_chemical_name_systematic 'Bi0.415 Sr2.585 Mn O4.825'
_space_group_IT_number 139
_symmetry_space_group_name_Hall '-I 4 2'
_symmetry_space_group_name_H-M 'I 4/m m m'
_cell_angle_alpha 90
_cell_angle_beta 90
_cell_angle_gamma 90
_cell_formula_units_Z 8
_cell_length_a 5.3756
_cell_length_b 5.3756
_cell_length_c 35.578
_cell_volume 1028.100
_citation_journal_id_ASTM JSSCBI
_cod_data_source_file Pelloquin_JSSCBI_2000_1854.cif
_cod_data_source_block Bi0.415Mn1O4.825Sr2.585
_cod_original_cell_volume 1028.1
_cod_original_formula_sum 'Bi0.415 Mn1 O4.825 Sr2.585'
_cod_database_code 1521731

loop_
_symmetry_equiv_pos_as_xyz
x,y,z
-y,x,z
-x,-y,z
y,-x,z
x,-y,-z
y,x,-z
-x,y,-z
-y,-x,-z
-x,-y,-z
y,-x,-z
x,y,-z
-y,x,-z
-x,y,z
-y,-x,z
x,-y,z
y,x,z
x+1/2,y+1/2,z+1/2
-y+1/2,x+1/2,z+1/2
-x+1/2,-y+1/2,z+1/2
y+1/2,-x+1/2,z+1/2
x+1/2,-y+1/2,-z+1/2
y+1/2,x+1/2,-z+1/2
-x+1/2,y+1/2,-z+1/2
-y+1/2,-x+1/2,-z+1/2
-x+1/2,-y+1/2,-z+1/2
y+1/2,-x+1/2,-z+1/2
x+1/2,y+1/2,-z+1/2
-y+1/2,x+1/2,-z+1/2
-x+1/2,y+1/2,z+1/2
-y+1/2,-x+1/2,z+1/2
x+1/2,-y+1/2,z+1/2
y+1/2,x+1/2,z+1/2

loop_
_atom_site_label
_atom_site_type_symbol
_atom_site_fract_x
_atom_site_fract_y
_atom_site_fract_z
_atom_site_occupancy
_atom_site_U_iso_or_equiv
O7 O-2 0 0 0.198 1 0.0
Mn2 Mn+3 0 0 0.5 1 0.0
O2 O-2 0.25 0.25 0.25 1 0.0
Sr4 Sr+2 0.5 0 0.1989 1 0.0
O5 O-2 0 0.566 0.6365 0.5 0.0
O6 O-2 0 0 0.302 1 0.0
O3 O-2 0 0 0.053 0.8 0.0
Sr2 Sr+2 0 0 0.1262 1 0.0
O1 O-2 0.25 0.25 0 0.925 0.0
Mn3 Mn+3 0 0 0.25 1 0.0
Sr3 Sr+2 0.5 0 0.0499 1 0.0
Mn1 Mn+3 0 0 0 1 0.0
Sr1 Sr+2 0 0 0.6256 0.17 0.0
Bi1 Bi+3 0 0 0.6256 0.83 0.0
O4 O-2 0 0 0.561 1 0.0
